data_4509458
loop_
_publ_author_name
'Zhao, Xiao-Qing'
'Zuo, Ya'
'Gao, Dong-Liang'
'Zhao, Bin'
'Shi, Wei'
'Cheng, Peng'

_publ_section_title
;
 Syntheses, Structures, and Luminescence Properties of a Series of
 LnIII&#x2212;BaIIHeterometal-Organic Frameworks
;
_journal_issue 9
_journal_name_full 'Crystal Growth &amp; Design'
_journal_page_first 3948
_journal_paper_doi 10.1021/cg9000818
_journal_volume 9
_journal_year 2009
_chemical_formula_sum 'C35 H57 Ba2 N5 O41 Pr2'
_chemical_formula_weight 1760.36
_chemical_name_systematic
; 
 ? 
;
_space_group_IT_number 2
_symmetry_cell_setting triclinic
_symmetry_space_group_name_Hall '-P 1'
_symmetry_space_group_name_H-M 'P -1'
_atom_sites_solution_hydrogens geom
_atom_sites_solution_primary direct
_atom_sites_solution_secondary difmap
_audit_creation_method SHELXL-97
_cell_angle_alpha 70.215(4)
_cell_angle_beta 75.210(4)
_cell_angle_gamma 73.588(4)
_cell_formula_units_Z 2
_cell_length_a 13.3845(11)
_cell_length_b 14.7152(13)
_cell_length_c 16.7344(13)
_cell_measurement_temperature 294(2)
_cell_volume 2928.1(4)
_computing_cell_refinement 'Bruker SMART'
_computing_data_collection 'Bruker SMART'
_computing_data_reduction 'Bruker SAINT'
_computing_molecular_graphics 'Bruker SHELXTL'
_computing_publication_material 'Bruker SHELXTL'
_computing_structure_refinement 'SHELXL-97 (Sheldrick, 1997)'
_computing_structure_solution 'SHELXS-97 (Sheldrick, 1990)'
_diffrn_ambient_temperature 294(2)
_diffrn_measured_fraction_theta_full 0.982
_diffrn_measured_fraction_theta_max 0.982
_diffrn_measurement_device_type 'CCD area detector'
_diffrn_measurement_method 'phi and omega scans'
_diffrn_radiation_monochromator graphite
_diffrn_radiation_source 'fine-focus sealed tube'
_diffrn_radiation_type MoK\a
_diffrn_radiation_wavelength 0.71070
_diffrn_reflns_av_R_equivalents 0.0359
_diffrn_reflns_av_sigmaI/netI 0.0564
_diffrn_reflns_limit_h_max 17
_diffrn_reflns_limit_h_min -15
_diffrn_reflns_limit_k_max 15
_diffrn_reflns_limit_k_min -18
_diffrn_reflns_limit_l_max 19
_diffrn_reflns_limit_l_min -21
_diffrn_reflns_number 20079
_diffrn_reflns_theta_full 27.10
_diffrn_reflns_theta_max 27.10
_diffrn_reflns_theta_min 1.61
_exptl_absorpt_coefficient_mu 3.072
_exptl_absorpt_correction_T_max 0.7487
_exptl_absorpt_correction_T_min 0.6730
_exptl_absorpt_correction_type multi-scan
_exptl_absorpt_process_details SADABS
_exptl_crystal_density_diffrn 1.997
_exptl_crystal_density_method 'not measured'
_exptl_crystal_F_000 1720
_exptl_crystal_size_max 0.14
_exptl_crystal_size_mid 0.12
_exptl_crystal_size_min 0.10
_refine_diff_density_max 1.246
_refine_diff_density_min -1.970
_refine_diff_density_rms 0.165
_refine_ls_extinction_method none
_refine_ls_goodness_of_fit_ref 1.068
_refine_ls_hydrogen_treatment constr
_refine_ls_matrix_type full
_refine_ls_number_parameters 767
_refine_ls_number_reflns 12690
_refine_ls_number_restraints 0
_refine_ls_restrained_S_all 1.068
_refine_ls_R_factor_all 0.0511
_refine_ls_R_factor_gt 0.0431
_refine_ls_shift/su_max 0.001
_refine_ls_shift/su_mean 0.000
_refine_ls_structure_factor_coef Fsqd
_refine_ls_weighting_details 'calc w=1/[\s^2^(Fo^2^)+(0.0513P)^2^+15.1934P] where P=(Fo^2^+2Fc^2^)/3'
_refine_ls_weighting_scheme calc
_refine_ls_wR_factor_gt 0.1194
_refine_ls_wR_factor_ref 0.1248
_reflns_number_gt 11063
_reflns_number_total 12690
_reflns_threshold_expression >2sigma(I)
_cod_data_source_file cg9000818sup2.cif
_cod_data_source_block shelxl
_cod_depositor_comments
;
The following automatic conversions were performed:

'_symmetry_cell_setting' value 'Triclinic' changed to 'triclinic'
according to /home/saulius/struct/CIF-dictionaries/cif_core.dic
dictionary named 'cif_core.dic' version 2.4.2 from
2011-04-26.

'_exptl_absorpt_correction_type' value 'Multi-SCAN'
changed to 'multi-scan' according to
/home/saulius/struct/CIF-dictionaries/cif_core.dic dictionary named
'cif_core.dic' version 2.4.2 from
2011-04-26.

'_refine_ls_hydrogen_treatment' value 'Constr' changed
to 'constr' according to
/home/saulius/struct/CIF-dictionaries/cif_core.dic dictionary named
'cif_core.dic' version 2.4.2 from 2011-04-26.

Automatic conversion script
Id: cif_fix_values 1891 2012-01-12 08:04:46Z andrius 
;
_cod_original_sg_symbol_H-M P-1
_cod_database_code 4509458

loop_
_symmetry_equiv_pos_as_xyz
'x, y, z'
'-x, -y, -z'

loop_
_atom_site_label
_atom_site_type_symbol
_atom_site_fract_x
_atom_site_fract_y
_atom_site_fract_z
_atom_site_U_iso_or_equiv
_atom_site_adp_type
_atom_site_occupancy
_atom_site_symmetry_multiplicity
_atom_site_calc_flag
_atom_site_refinement_flags
Pr1 Pr -0.22310(2) 0.48781(2) 0.765413(19) 0.02275(8) Uani 1 1 d .
Pr2 Pr 0.30218(2) 0.78883(2) 0.448823(19) 0.02339(8) Uani 1 1 d .
Ba1 Ba 0.28798(3) 0.47263(3) 0.73470(2) 0.02812(9) Uani 1 1 d .
Ba2 Ba 0.02501(3) 0.64011(2) 0.88152(2) 0.02555(9) Uani 1 1 d .
O1 O -0.0231(3) 0.4336(3) 0.7317(3) 0.0308(9) Uani 1 1 d .
O2 O 0.1354(3) 0.4589(4) 0.6547(3) 0.0370(10) Uani 1 1 d .
O3 O -0.3336(3) 0.6065(4) 0.6563(3) 0.0359(10) Uani 1 1 d .
O4 O -0.3497(4) 0.6996(5) 0.5205(4) 0.0607(17) Uani 1 1 d .
O5 O -0.1573(3) 0.6182(3) 0.7873(3) 0.0330(9) Uani 1 1 d .
O6 O -0.1755(3) 0.7457(3) 0.8363(3) 0.0378(10) Uani 1 1 d .
O7 O -0.4036(3) 0.4509(3) 0.8331(3) 0.0351(10) Uani 1 1 d .
O8 O -0.5687(3) 0.4873(4) 0.9046(3) 0.0426(11) Uani 1 1 d .
O9 O -0.1785(4) 0.4175(3) 0.9122(3) 0.0355(10) Uani 1 1 d .
O10 O -0.1168(5) 0.2932(4) 1.0206(3) 0.0486(13) Uani 1 1 d .
O11 O -0.2399(4) 0.3882(3) 0.6763(3) 0.0377(10) Uani 1 1 d .
O12 O -0.2130(4) 0.2456(4) 0.6471(3) 0.0420(11) Uani 1 1 d .
O13 O 0.1178(3) 0.6417(3) 0.7129(3) 0.0339(9) Uani 1 1 d .
O14 O 0.2401(3) 0.6719(3) 0.5944(3) 0.0306(9) Uani 1 1 d .
O15 O 0.1879(3) 0.9437(3) 0.3695(3) 0.0305(9) Uani 1 1 d .
O16 O 0.0331(4) 1.0030(4) 0.3243(3) 0.0411(11) Uani 1 1 d .
O17 O 0.2798(4) 0.8814(4) 0.5543(3) 0.0381(10) Uani 1 1 d .
O18 O 0.2954(4) 1.0104(5) 0.5888(4) 0.0542(14) Uani 1 1 d .
O19 O 0.4312(4) 0.8108(4) 0.3093(3) 0.0441(12) Uani 1 1 d .
O20 O 0.5416(5) 0.8924(4) 0.2039(4) 0.0584(15) Uani 1 1 d .
O21 O 0.0870(3) 0.4483(3) 0.8504(3) 0.0335(9) Uani 1 1 d .
H21A H 0.0373 0.4384 0.8225 0.040 Uiso 1 1 calc R
H21B H 0.0964 0.3946 0.9029 0.040 Uiso 1 1 calc R
O22 O 0.2494(3) 0.6047(4) 0.8368(3) 0.0361(10) Uani 1 1 d .
H22A H 0.2826 0.5738 0.8874 0.043 Uiso 1 1 calc R
H22B H 0.2736 0.6651 0.8036 0.043 Uiso 1 1 calc R
O23 O 0.0355(6) 0.8353(5) 0.8111(5) 0.075(2) Uani 1 1 d .
O24 O -0.1178(4) 0.7276(4) 1.0085(4) 0.0512(13) Uani 1 1 d .
O25 O 0.1256(3) 0.4729(3) 1.0102(3) 0.0303(9) Uani 1 1 d .
O26 O 0.3066(4) 0.3724(4) 0.9151(3) 0.0412(11) Uani 1 1 d .
O27 O 0.4948(4) 0.3590(4) 0.7547(4) 0.0530(14) Uani 1 1 d .
O28 O 0.4468(4) 0.5986(5) 0.6914(4) 0.0548(14) Uani 1 1 d .
O29 O 0.2877(5) 0.2786(5) 0.7608(6) 0.080(2) Uani 1 1 d .
O30 O 0.3876(5) 0.4374(5) 0.5770(4) 0.0601(15) Uani 1 1 d .
O31 O 0.4559(4) 0.7051(5) 0.5217(4) 0.0550(14) Uani 1 1 d .
O32 O 0.3738(5) 0.6068(4) 0.4358(4) 0.0523(13) Uani 1 1 d .
O33 O 0.8763(5) 0.9254(5) 0.2993(4) 0.0637(16) Uani 1 1 d .
O34 O 0.9024(5) 0.7734(4) 0.2286(4) 0.0613(15) Uani 1 1 d .
O35 O 0.8785(7) 0.8855(6) 0.0600(5) 0.088(2) Uani 1 1 d .
O36 O 0.5938(14) 0.8296(7) 0.0585(6) 0.169(6) Uani 1 1 d .
O37 O 0.3751(7) 0.9896(7) 0.0641(5) 0.099(3) Uani 1 1 d .
O38 O 0.6917(5) 0.2240(4) 0.2733(4) 0.0548(14) Uani 1 1 d .
O39 O 0.7811(7) 0.0905(6) 0.1719(5) 0.092(2) Uani 1 1 d .
O40 O 0.6745(6) 0.0178(5) 0.0854(5) 0.0750(19) Uani 1 1 d .
O41 O 0.2628(5) 0.0502(4) 0.2002(4) 0.0651(17) Uani 1 1 d .
N1 N -0.1235(4) 0.5693(4) 0.6129(3) 0.0244(9) Uani 1 1 d .
N2 N -0.3568(3) 0.6067(4) 0.8484(3) 0.0256(9) Uani 1 1 d .
N3 N -0.1816(4) 0.2982(4) 0.8283(3) 0.0264(10) Uani 1 1 d .
N4 N 0.1046(4) 0.8217(3) 0.5118(3) 0.0240(9) Uani 1 1 d .
N5 N 0.4010(4) 0.9310(4) 0.4026(3) 0.0318(11) Uani 1 1 d .
C1 C 0.0375(4) 0.4757(4) 0.6651(4) 0.0267(11) Uani 1 1 d .
C2 C -0.0178(4) 0.5514(4) 0.5943(4) 0.0265(11) Uani 1 1 d .
C3 C 0.0372(5) 0.5997(5) 0.5165(4) 0.0318(12) Uani 1 1 d .
H3 H 0.1108 0.5870 0.5054 0.038 Uiso 1 1 calc R
C4 C -0.0215(5) 0.6680(5) 0.4554(4) 0.0367(14) Uani 1 1 d .
H4 H 0.0125 0.7019 0.4025 0.044 Uiso 1 1 calc R
C5 C -0.1310(5) 0.6851(5) 0.4740(4) 0.0376(14) Uani 1 1 d .
H5 H -0.1713 0.7299 0.4337 0.045 Uiso 1 1 calc R
C6 C -0.1788(4) 0.6350(4) 0.5529(4) 0.0285(12) Uani 1 1 d .
C7 C -0.2984(5) 0.6482(5) 0.5787(4) 0.0362(14) Uani 1 1 d .
C8 C -0.2121(4) 0.6840(5) 0.8229(4) 0.0300(12) Uani 1 1 d .
C9 C -0.3287(5) 0.6819(4) 0.8555(4) 0.0294(12) Uani 1 1 d .
C10 C -0.3996(5) 0.7523(5) 0.8918(5) 0.0417(16) Uani 1 1 d .
H10 H -0.3780 0.8054 0.8955 0.050 Uiso 1 1 calc R
C11 C -0.5031(6) 0.7420(6) 0.9224(6) 0.0509(19) Uani 1 1 d .
H11 H -0.5530 0.7892 0.9455 0.061 Uiso 1 1 calc R
C12 C -0.5316(5) 0.6613(5) 0.9184(5) 0.0399(15) Uani 1 1 d .
H12 H -0.6001 0.6514 0.9409 0.048 Uiso 1 1 calc R
C13 C -0.4566(4) 0.5949(5) 0.8800(4) 0.0295(12) Uani 1 1 d .
C14 C -0.4791(5) 0.5036(5) 0.8722(4) 0.0299(12) Uani 1 1 d .
C15 C -0.1490(5) 0.3272(5) 0.9507(4) 0.0301(12) Uani 1 1 d .
C16 C -0.1532(5) 0.2551(5) 0.9060(4) 0.0290(12) Uani 1 1 d .
C17 C -0.1263(6) 0.1529(5) 0.9401(5) 0.0434(16) Uani 1 1 d .
H17 H -0.1065 0.1249 0.9941 0.052 Uiso 1 1 calc R
C18 C -0.1297(7) 0.0939(5) 0.8925(5) 0.0529(19) Uani 1 1 d .
H18 H -0.1127 0.0254 0.9143 0.063 Uiso 1 1 calc R
C19 C -0.1586(6) 0.1375(5) 0.8117(5) 0.0441(16) Uani 1 1 d .
H19 H -0.1609 0.0991 0.7783 0.053 Uiso 1 1 calc R
C20 C -0.1838(5) 0.2395(5) 0.7826(4) 0.0291(12) Uani 1 1 d .
C21 C -0.2151(4) 0.2946(5) 0.6965(4) 0.0285(12) Uani 1 1 d .
C22 C 0.1468(4) 0.6874(4) 0.6374(4) 0.0244(11) Uani 1 1 d .
C23 C 0.0653(4) 0.7681(4) 0.5896(4) 0.0254(11) Uani 1 1 d .
C24 C -0.0410(4) 0.7836(5) 0.6242(4) 0.0288(12) Uani 1 1 d .
H24 H -0.0660 0.7463 0.6792 0.035 Uiso 1 1 calc R
C25 C -0.1096(5) 0.8573(5) 0.5738(4) 0.0347(13) Uani 1 1 d .
H25 H -0.1820 0.8688 0.5945 0.042 Uiso 1 1 calc R
C26 C -0.0703(4) 0.9130(5) 0.4937(4) 0.0323(13) Uani 1 1 d .
H26 H -0.1152 0.9628 0.4597 0.039 Uiso 1 1 calc R
C27 C 0.0380(5) 0.8928(4) 0.4649(4) 0.0270(11) Uani 1 1 d .
C28 C 0.0893(5) 0.9517(4) 0.3786(4) 0.0287(12) Uani 1 1 d .
C29 C 0.3137(5) 0.9597(5) 0.5386(5) 0.0372(14) Uani 1 1 d .
C30 C 0.3801(5) 0.9923(5) 0.4520(4) 0.0361(14) Uani 1 1 d .
C31 C 0.4156(6) 1.0790(6) 0.4228(5) 0.0449(16) Uani 1 1 d .
H31 H 0.3998 1.1201 0.4580 0.054 Uiso 1 1 calc R
C32 C 0.4748(7) 1.1047(6) 0.3412(6) 0.054(2) Uani 1 1 d .
H32 H 0.4984 1.1635 0.3204 0.065 Uiso 1 1 calc R
C33 C 0.4982(6) 1.0414(6) 0.2909(5) 0.0497(18) Uani 1 1 d .
H33 H 0.5390 1.0563 0.2360 0.060 Uiso 1 1 calc R
C34 C 0.4602(5) 0.9557(5) 0.3234(5) 0.0365(14) Uani 1 1 d .
C35 C 0.4789(5) 0.8810(5) 0.2740(4) 0.0394(15) Uani 1 1 d .

loop_
_atom_site_aniso_label
_atom_site_aniso_U_11
_atom_site_aniso_U_22
_atom_site_aniso_U_33
_atom_site_aniso_U_23
_atom_site_aniso_U_13
_atom_site_aniso_U_12
Pr1 0.01823(14) 0.02701(16) 0.02563(15) -0.01052(12) -0.00531(11) -0.00403(11)
Pr2 0.01918(15) 0.02767(16) 0.02386(15) -0.00909(12) -0.00376(11) -0.00387(11)
Ba1 0.02004(16) 0.03251(18) 0.03024(18) -0.01076(14) -0.00384(13) -0.00165(13)
Ba2 0.02281(16) 0.02837(17) 0.02410(16) -0.00693(13) -0.00393(12) -0.00437(13)
O1 0.027(2) 0.037(2) 0.029(2) -0.0092(18) -0.0082(17) -0.0050(17)
O2 0.0152(19) 0.054(3) 0.045(3) -0.020(2) -0.0070(17) -0.0037(18)
O3 0.022(2) 0.049(3) 0.032(2) -0.009(2) -0.0062(17) -0.0018(18)
O4 0.030(3) 0.079(4) 0.052(3) 0.020(3) -0.022(2) -0.013(3)
O5 0.022(2) 0.038(2) 0.043(2) -0.018(2) 0.0022(17) -0.0114(17)
O6 0.034(2) 0.031(2) 0.059(3) -0.020(2) -0.016(2) -0.0094(18)
O7 0.031(2) 0.036(2) 0.043(2) -0.017(2) -0.0044(19) -0.0089(18)
O8 0.022(2) 0.048(3) 0.058(3) -0.015(2) -0.001(2) -0.013(2)
O9 0.045(3) 0.031(2) 0.037(2) -0.0134(19) -0.017(2) -0.0048(19)
O10 0.068(3) 0.044(3) 0.041(3) -0.010(2) -0.031(3) -0.008(3)
O11 0.046(3) 0.036(2) 0.031(2) -0.0093(19) -0.013(2) -0.002(2)
O12 0.049(3) 0.045(3) 0.043(3) -0.025(2) -0.015(2) -0.003(2)
O13 0.031(2) 0.038(2) 0.024(2) -0.0030(18) -0.0061(17) -0.0013(18)
O14 0.0216(19) 0.033(2) 0.032(2) -0.0055(18) -0.0057(16) -0.0006(16)
O15 0.029(2) 0.027(2) 0.034(2) -0.0073(17) -0.0074(17) -0.0028(17)
O16 0.042(3) 0.038(2) 0.036(2) 0.004(2) -0.017(2) -0.005(2)
O17 0.039(2) 0.050(3) 0.033(2) -0.018(2) -0.0013(19) -0.017(2)
O18 0.046(3) 0.072(4) 0.066(4) -0.051(3) -0.001(3) -0.015(3)
O19 0.042(3) 0.043(3) 0.046(3) -0.021(2) 0.010(2) -0.015(2)
O20 0.060(3) 0.058(3) 0.044(3) -0.018(3) 0.021(3) -0.017(3)
O21 0.035(2) 0.041(2) 0.028(2) -0.0098(18) -0.0085(17) -0.0101(19)
O22 0.029(2) 0.043(3) 0.039(2) -0.013(2) -0.0053(18) -0.0112(19)
O23 0.090(5) 0.048(3) 0.090(5) 0.019(3) -0.055(4) -0.032(3)
O24 0.050(3) 0.050(3) 0.054(3) -0.020(3) -0.002(2) -0.011(2)
O25 0.030(2) 0.032(2) 0.033(2) -0.0104(18) -0.0081(17) -0.0090(17)
O26 0.034(2) 0.052(3) 0.039(3) -0.011(2) -0.007(2) -0.013(2)
O27 0.034(3) 0.058(3) 0.075(4) -0.036(3) -0.021(3) 0.007(2)
O28 0.030(3) 0.070(4) 0.056(3) -0.002(3) -0.013(2) -0.011(2)
O29 0.048(3) 0.050(4) 0.152(7) -0.035(4) -0.034(4) -0.003(3)
O30 0.064(4) 0.058(4) 0.044(3) -0.019(3) -0.002(3) 0.007(3)
O31 0.033(3) 0.076(4) 0.050(3) 0.002(3) -0.020(2) -0.015(3)
O32 0.061(3) 0.038(3) 0.052(3) -0.015(2) -0.010(3) 0.001(2)
O33 0.060(4) 0.078(4) 0.066(4) -0.039(3) -0.006(3) -0.017(3)
O34 0.060(4) 0.052(3) 0.075(4) -0.012(3) -0.024(3) -0.014(3)
O35 0.099(6) 0.081(5) 0.086(5) -0.030(4) -0.019(4) -0.012(4)
O36 0.36(2) 0.076(6) 0.080(6) -0.019(5) -0.068(9) -0.038(9)
O37 0.093(6) 0.118(7) 0.071(5) -0.023(5) -0.008(4) -0.010(5)
O38 0.062(4) 0.049(3) 0.057(3) -0.011(3) -0.014(3) -0.018(3)
O39 0.112(6) 0.096(6) 0.086(5) -0.037(5) -0.012(5) -0.041(5)
O40 0.077(5) 0.076(5) 0.071(4) -0.022(4) 0.002(4) -0.027(4)
O41 0.080(4) 0.043(3) 0.054(3) -0.007(3) 0.008(3) -0.012(3)
N1 0.023(2) 0.028(2) 0.024(2) -0.0075(19) -0.0061(18) -0.0063(18)
N2 0.017(2) 0.031(2) 0.031(2) -0.013(2) -0.0040(18) -0.0052(18)
N3 0.024(2) 0.030(2) 0.028(2) -0.010(2) -0.0031(19) -0.0097(19)
N4 0.026(2) 0.021(2) 0.025(2) -0.0086(18) -0.0075(18) -0.0010(18)
N5 0.023(2) 0.037(3) 0.035(3) -0.010(2) -0.005(2) -0.006(2)
C1 0.024(3) 0.031(3) 0.032(3) -0.017(2) -0.008(2) -0.003(2)
C2 0.019(2) 0.033(3) 0.033(3) -0.018(2) -0.005(2) -0.003(2)
C3 0.024(3) 0.042(3) 0.032(3) -0.015(3) -0.005(2) -0.008(2)
C4 0.030(3) 0.043(4) 0.037(3) -0.010(3) -0.001(3) -0.014(3)
C5 0.034(3) 0.042(4) 0.035(3) -0.005(3) -0.010(3) -0.009(3)
C6 0.024(3) 0.033(3) 0.032(3) -0.011(2) -0.008(2) -0.008(2)
C7 0.027(3) 0.037(3) 0.043(4) -0.005(3) -0.010(3) -0.009(3)
C8 0.022(3) 0.033(3) 0.034(3) -0.008(2) -0.009(2) -0.003(2)
C9 0.024(3) 0.031(3) 0.036(3) -0.015(2) -0.010(2) 0.000(2)
C10 0.035(3) 0.039(4) 0.059(4) -0.027(3) -0.009(3) -0.004(3)
C11 0.030(3) 0.051(4) 0.076(6) -0.037(4) -0.001(3) 0.002(3)
C12 0.021(3) 0.050(4) 0.048(4) -0.022(3) 0.004(3) -0.006(3)
C13 0.022(3) 0.038(3) 0.028(3) -0.007(2) -0.005(2) -0.006(2)
C14 0.025(3) 0.036(3) 0.028(3) -0.005(2) -0.008(2) -0.007(2)
C15 0.032(3) 0.037(3) 0.024(3) -0.009(2) -0.007(2) -0.008(2)
C16 0.029(3) 0.033(3) 0.030(3) -0.010(2) -0.007(2) -0.011(2)
C17 0.055(4) 0.039(4) 0.037(4) -0.008(3) -0.013(3) -0.012(3)
C18 0.079(6) 0.028(3) 0.048(4) -0.006(3) -0.014(4) -0.011(4)
C19 0.069(5) 0.032(3) 0.037(3) -0.012(3) -0.009(3) -0.016(3)
C20 0.028(3) 0.035(3) 0.032(3) -0.016(2) -0.006(2) -0.010(2)
C21 0.021(3) 0.043(3) 0.030(3) -0.018(3) -0.005(2) -0.009(2)
C22 0.022(3) 0.027(3) 0.026(3) -0.010(2) -0.005(2) -0.003(2)
C23 0.024(3) 0.028(3) 0.026(3) -0.012(2) -0.007(2) -0.001(2)
C24 0.022(3) 0.034(3) 0.030(3) -0.011(2) -0.003(2) -0.005(2)
C25 0.022(3) 0.036(3) 0.045(4) -0.016(3) -0.004(3) 0.000(2)
C26 0.020(3) 0.038(3) 0.037(3) -0.013(3) -0.010(2) 0.005(2)
C27 0.028(3) 0.026(3) 0.029(3) -0.011(2) -0.007(2) -0.004(2)
C28 0.031(3) 0.021(3) 0.031(3) -0.005(2) -0.007(2) 0.000(2)
C29 0.023(3) 0.046(4) 0.047(4) -0.020(3) -0.012(3) 0.000(3)
C30 0.022(3) 0.048(4) 0.045(4) -0.019(3) -0.008(3) -0.008(3)
C31 0.039(4) 0.042(4) 0.061(5) -0.019(3) -0.017(3) -0.010(3)
C32 0.053(5) 0.042(4) 0.068(5) -0.008(4) -0.007(4) -0.025(4)
C33 0.044(4) 0.051(4) 0.048(4) -0.007(3) 0.003(3) -0.020(3)
C34 0.027(3) 0.037(3) 0.045(4) -0.014(3) -0.002(3) -0.007(3)
C35 0.031(3) 0.041(4) 0.038(3) -0.010(3) 0.003(3) -0.006(3)

loop_
_atom_type_symbol
_atom_type_description
_atom_type_scat_dispersion_real
_atom_type_scat_dispersion_imag
_atom_type_scat_source
C C 0.0033 0.0016 'International Tables Vol C Tables 4.2.6.8 and 6.1.1.4'
H H 0.0000 0.0000 'International Tables Vol C Tables 4.2.6.8 and 6.1.1.4'
Ba Ba -0.3244 2.2819 'International Tables Vol C Tables 4.2.6.8 and 6.1.1.4'
N N 0.0061 0.0033 'International Tables Vol C Tables 4.2.6.8 and 6.1.1.4'
O O 0.0106 0.0060 'International Tables Vol C Tables 4.2.6.8 and 6.1.1.4'
Pr Pr -0.2180 2.8214 'International Tables Vol C Tables 4.2.6.8 and 6.1.1.4'

loop_
_geom_angle_atom_site_label_1
_geom_angle_atom_site_label_2
_geom_angle_atom_site_label_3
_geom_angle
_geom_angle_site_symmetry_1
_geom_angle_site_symmetry_3
O9 Pr1 O5 75.14(15) . .
O9 Pr1 O11 124.67(14) . .
O5 Pr1 O11 153.09(15) . .
O9 Pr1 O3 153.15(15) . .
O5 Pr1 O3 94.66(16) . .
O11 Pr1 O3 74.41(15) . .
O9 Pr1 O7 86.99(15) . .
O5 Pr1 O7 123.99(13) . .
O11 Pr1 O7 78.56(15) . .
O3 Pr1 O7 78.21(15) . .
O9 Pr1 O1 78.59(14) . .
O5 Pr1 O1 75.96(13) . .
O11 Pr1 O1 89.57(15) . .
O3 Pr1 O1 123.65(14) . .
O7 Pr1 O1 151.51(14) . .
O9 Pr1 N3 62.05(14) . .
O5 Pr1 N3 131.49(15) . .
O11 Pr1 N3 62.70(15) . .
O3 Pr1 N3 133.78(15) . .
O7 Pr1 N3 77.25(15) . .
O1 Pr1 N3 74.30(14) . .
O9 Pr1 N2 77.39(15) . .
O5 Pr1 N2 62.28(14) . .
O11 Pr1 N2 134.51(15) . .
O3 Pr1 N2 75.90(15) . .
O7 Pr1 N2 62.12(14) . .
O1 Pr1 N2 135.80(14) . .
N3 Pr1 N2 123.41(15) . .
O9 Pr1 N1 134.84(15) . .
O5 Pr1 N1 75.71(14) . .
O11 Pr1 N1 77.45(15) . .
O3 Pr1 N1 62.54(14) . .
O7 Pr1 N1 138.13(15) . .
O1 Pr1 N1 61.30(14) . .
N3 Pr1 N1 119.56(15) . .
N2 Pr1 N1 116.99(15) . .
O31 Pr2 O12 136.46(19) . 2_566
O31 Pr2 O17 76.68(19) . .
O12 Pr2 O17 144.93(16) 2_566 .
O31 Pr2 O19 87.06(18) . .
O12 Pr2 O19 77.03(17) 2_566 .
O17 Pr2 O19 123.99(15) . .
O31 Pr2 O15 150.63(18) . .
O12 Pr2 O15 68.58(15) 2_566 .
O17 Pr2 O15 84.48(15) . .
O19 Pr2 O15 85.02(16) . .
O31 Pr2 O14 71.82(15) . .
O12 Pr2 O14 101.24(16) 2_566 .
O17 Pr2 O14 75.73(15) . .
O19 Pr2 O14 147.50(15) . .
O15 Pr2 O14 125.13(13) . .
O31 Pr2 N4 130.13(17) . .
O12 Pr2 N4 73.92(15) 2_566 .
O17 Pr2 N4 73.96(14) . .
O19 Pr2 N4 142.79(17) . .
O15 Pr2 N4 63.02(14) . .
O14 Pr2 N4 62.42(14) . .
O31 Pr2 N5 79.60(18) . .
O12 Pr2 N5 124.30(17) 2_566 .
O17 Pr2 N5 62.48(16) . .
O19 Pr2 N5 61.97(16) . .
O15 Pr2 N5 71.71(15) . .
O14 Pr2 N5 133.67(15) . .
N4 Pr2 N5 118.85(15) . .
O31 Pr2 O32 69.4(2) . .
O12 Pr2 O32 67.60(17) 2_566 .
O17 Pr2 O32 139.22(17) . .
O19 Pr2 O32 76.88(17) . .
O15 Pr2 O32 135.24(16) . .
O14 Pr2 O32 72.71(16) . .
N4 Pr2 O32 111.87(17) . .
N5 Pr2 O32 129.24(17) . .
O29 Ba1 O30 75.8(2) . .
O29 Ba1 O2 69.47(18) . .
O30 Ba1 O2 71.47(17) . .
O29 Ba1 O27 71.87(17) . .
O30 Ba1 O27 72.90(17) . .
O2 Ba1 O27 132.33(14) . .
O29 Ba1 O13 129.39(16) . .
O30 Ba1 O13 110.99(15) . .
O2 Ba1 O13 66.34(13) . .
O27 Ba1 O13 158.66(15) . .
O29 Ba1 O22 137.8(2) . .
O30 Ba1 O22 144.70(17) . .
O2 Ba1 O22 123.61(13) . .
O27 Ba1 O22 103.73(14) . .
O13 Ba1 O22 60.40(13) . .
O29 Ba1 O26 73.9(2) . .
O30 Ba1 O26 135.73(16) . .
O2 Ba1 O26 124.42(14) . .
O27 Ba1 O26 67.47(16) . .
O13 Ba1 O26 113.13(13) . .
O22 Ba1 O26 66.28(14) . .
O29 Ba1 O21 76.83(18) . .
O30 Ba1 O21 135.52(17) . .
O2 Ba1 O21 66.37(12) . .
O27 Ba1 O21 128.92(16) . .
O13 Ba1 O21 63.84(12) . .
O22 Ba1 O21 74.64(12) . .
O26 Ba1 O21 65.60(12) . .
O29 Ba1 O28 138.11(17) . .
O30 Ba1 O28 83.37(19) . .
O2 Ba1 O28 136.39(15) . .
O27 Ba1 O28 67.37(16) . .
O13 Ba1 O28 91.88(14) . .
O22 Ba1 O28 63.89(15) . .
O26 Ba1 O28 98.54(14) . .
O21 Ba1 O28 138.42(15) . .
O29 Ba1 O14 137.5(2) . .
O30 Ba1 O14 73.50(15) . .
O2 Ba1 O14 73.35(13) . .
O27 Ba1 O14 124.10(15) . .
O13 Ba1 O14 43.82(11) . .
O22 Ba1 O14 80.77(13) . .
O26 Ba1 O14 147.05(13) . .
O21 Ba1 O14 106.30(12) . .
O28 Ba1 O14 65.49(13) . .
O29 Ba1 C22 134.76(17) . .
O30 Ba1 C22 91.32(15) . .
O2 Ba1 C22 65.32(14) . .
O27 Ba1 C22 145.52(16) . .
O13 Ba1 C22 21.53(12) . .
O22 Ba1 C22 71.61(13) . .
O26 Ba1 C22 132.82(14) . .
O21 Ba1 C22 83.82(13) . .
O28 Ba1 C22 80.73(14) . .
O14 Ba1 C22 22.65(12) . .
O29 Ba1 Ba2 117.32(16) . .
O30 Ba1 Ba2 148.61(12) . .
O2 Ba1 Ba2 86.18(9) . .
O27 Ba1 Ba2 137.11(11) . .
O13 Ba1 Ba2 38.02(8) . .
O22 Ba1 Ba2 39.52(8) . .
O26 Ba1 Ba2 75.15(10) . .
O21 Ba1 Ba2 40.75(9) . .
O28 Ba1 Ba2 99.32(12) . .
O14 Ba1 Ba2 79.23(8) . .
C22 Ba1 Ba2 58.75(9) . .
O23 Ba2 O13 79.8(2) . .
O23 Ba2 O10 67.28(17) . 2_567
O13 Ba2 O10 120.88(16) . 2_567
O23 Ba2 O6 72.93(16) . .
O13 Ba2 O6 93.14(13) . .
O10 Ba2 O6 119.66(14) 2_567 .
O23 Ba2 O22 84.30(18) . .
O13 Ba2 O22 61.53(13) . .
O10 Ba2 O22 67.36(15) 2_567 .
O6 Ba2 O22 148.90(14) . .
O23 Ba2 O25 138.05(19) . 2_567
O13 Ba2 O25 125.85(13) . 2_567
O10 Ba2 O25 110.95(14) 2_567 2_567
O6 Ba2 O25 73.05(13) . 2_567
O22 Ba2 O25 135.60(13) . 2_567
O23 Ba2 O24 78.0(2) . .
O13 Ba2 O24 152.73(15) . .
O10 Ba2 O24 63.54(17) 2_567 .
O6 Ba2 O24 65.26(15) . .
O22 Ba2 O24 130.89(15) . .
O25 Ba2 O24 65.81(14) 2_567 .
O23 Ba2 O21 144.6(2) . .
O13 Ba2 O21 65.12(13) . .
O10 Ba2 O21 126.94(14) 2_567 .
O6 Ba2 O21 111.92(12) . .
O22 Ba2 O21 75.32(13) . .
O25 Ba2 O21 72.26(12) 2_567 .
O24 Ba2 O21 136.85(14) . .
O23 Ba2 O25 135.17(15) . .
O13 Ba2 O25 113.58(12) . .
O10 Ba2 O25 69.55(13) 2_567 .
O6 Ba2 O25 142.48(13) . .
O22 Ba2 O25 68.35(13) . .
O25 Ba2 O25 70.00(13) 2_567 .
O24 Ba2 O25 93.40(14) . .
O21 Ba2 O25 62.17(12) . .
O23 Ba2 C8 91.70(17) . .
O13 Ba2 C8 87.57(14) . .
O10 Ba2 C8 138.33(16) 2_567 .
O6 Ba2 C8 20.89(13) . .
O22 Ba2 C8 149.08(14) . .
O25 Ba2 C8 61.10(14) 2_567 .
O24 Ba2 C8 77.47(16) . .
O21 Ba2 C8 91.34(14) . .
O25 Ba2 C8 129.73(13) . .
O23 Ba2 Ba1 106.81(18) . .
O13 Ba2 Ba1 39.28(9) . .
O10 Ba2 Ba1 106.33(12) 2_567 .
O6 Ba2 Ba1 127.88(10) . .
O22 Ba2 Ba1 39.84(9) . .
O25 Ba2 Ba1 113.25(8) 2_567 .
O24 Ba2 Ba1 166.65(12) . .
O21 Ba2 Ba1 41.18(9) . .
O25 Ba2 Ba1 74.32(8) . .
C8 Ba2 Ba1 114.28(10) . .
O23 Ba2 Ba2 152.44(17) . 2_567
O13 Ba2 Ba2 126.88(10) . 2_567
O10 Ba2 Ba2 89.97(11) 2_567 2_567
O6 Ba2 Ba2 108.34(10) . 2_567
O22 Ba2 Ba2 101.68(10) . 2_567
O25 Ba2 Ba2 35.51(8) 2_567 2_567
O24 Ba2 Ba2 77.86(11) . 2_567
O21 Ba2 Ba2 61.83(9) . 2_567
O25 Ba2 Ba2 34.48(8) . 2_567
C8 Ba2 Ba2 95.97(11) . 2_567
Ba1 Ba2 Ba2 94.057(12) . 2_567
C1 O1 Pr1 125.7(4) . .
C1 O2 Ba1 137.6(4) . .
C7 O3 Pr1 125.5(4) . .
C8 O5 Pr1 126.0(4) . .
C8 O6 Ba2 104.8(4) . .
C14 O7 Pr1 125.8(4) . .
C15 O9 Pr1 126.7(4) . .
C15 O10 Ba2 136.9(4) . 2_567
C21 O11 Pr1 124.0(4) . .
C21 O12 Pr2 149.0(4) . 2_566
C22 O13 Ba2 150.3(4) . .
C22 O13 Ba1 100.5(3) . .
Ba2 O13 Ba1 102.71(13) . .
C22 O14 Pr2 123.5(4) . .
C22 O14 Ba1 88.1(3) . .
Pr2 O14 Ba1 148.34(16) . .
C28 O15 Pr2 120.9(4) . .
C29 O17 Pr2 125.4(4) . .
C35 O19 Pr2 126.0(4) . .
Ba2 O21 Ba1 98.07(13) . .
Ba2 O21 H21A 112.2 . .
Ba1 O21 H21A 112.2 . .
Ba2 O21 H21B 112.2 . .
Ba1 O21 H21B 112.2 . .
H21A O21 H21B 109.8 . .
Ba2 O22 Ba1 100.64(13) . .
Ba2 O22 H22A 111.6 . .
Ba1 O22 H22A 111.6 . .
Ba2 O22 H22B 111.6 . .
Ba1 O22 H22B 111.6 . .
H22A O22 H22B 109.4 . .
Ba2 O25 Ba2 110.00(13) 2_567 .
C2 N1 C6 118.7(5) . .
C2 N1 Pr1 121.4(4) . .
C6 N1 Pr1 119.8(4) . .
C9 N2 C13 119.4(5) . .
C9 N2 Pr1 120.2(4) . .
C13 N2 Pr1 120.3(4) . .
C16 N3 C20 118.0(5) . .
C16 N3 Pr1 121.1(4) . .
C20 N3 Pr1 120.8(4) . .
C27 N4 C23 118.7(5) . .
C27 N4 Pr2 119.2(4) . .
C23 N4 Pr2 122.1(4) . .
C30 N5 C34 118.1(6) . .
C30 N5 Pr2 119.8(4) . .
C34 N5 Pr2 121.2(4) . .
O2 C1 O1 125.6(6) . .
O2 C1 C2 118.9(5) . .
O1 C1 C2 115.5(5) . .
N1 C2 C3 122.7(6) . .
N1 C2 C1 115.0(5) . .
C3 C2 C1 122.3(5) . .
C2 C3 C4 117.7(6) . .
C2 C3 H3 121.2 . .
C4 C3 H3 121.2 . .
C5 C4 C3 119.6(6) . .
C5 C4 H4 120.2 . .
C3 C4 H4 120.2 . .
C6 C5 C4 118.8(6) . .
C6 C5 H5 120.6 . .
C4 C5 H5 120.6 . .
N1 C6 C5 122.5(5) . .
N1 C6 C7 115.0(5) . .
C5 C6 C7 122.5(6) . .
O4 C7 O3 127.9(6) . .
O4 C7 C6 115.5(6) . .
O3 C7 C6 116.6(5) . .
O6 C8 O5 124.3(5) . .
O6 C8 C9 119.3(5) . .
O5 C8 C9 116.3(5) . .
O6 C8 Ba2 54.3(3) . .
O5 C8 Ba2 78.2(3) . .
C9 C8 Ba2 145.0(4) . .
N2 C9 C10 122.3(6) . .
N2 C9 C8 114.9(5) . .
C10 C9 C8 122.8(6) . .
C11 C10 C9 118.5(6) . .
C11 C10 H10 120.8 . .
C9 C10 H10 120.8 . .
C12 C11 C10 119.3(6) . .
C12 C11 H11 120.3 . .
C10 C11 H11 120.3 . .
C11 C12 C13 118.7(6) . .
C11 C12 H12 120.6 . .
C13 C12 H12 120.6 . .
N2 C13 C12 121.6(6) . .
N2 C13 C14 115.1(5) . .
C12 C13 C14 123.3(5) . .
O8 C14 O7 126.5(6) . .
O8 C14 C13 117.1(6) . .
O7 C14 C13 116.4(5) . .
O10 C15 O9 126.1(6) . .
O10 C15 C16 118.1(6) . .
O9 C15 C16 115.8(5) . .
N3 C16 C17 122.4(6) . .
N3 C16 C15 114.0(5) . .
C17 C16 C15 123.6(6) . .
C18 C17 C16 118.8(7) . .
C18 C17 H17 120.6 . .
C16 C17 H17 120.6 . .
C17 C18 C19 119.5(7) . .
C17 C18 H18 120.2 . .
C19 C18 H18 120.2 . .
C20 C19 C18 117.9(6) . .
C20 C19 H19 121.0 . .
C18 C19 H19 121.0 . .
N3 C20 C19 123.4(6) . .
N3 C20 C21 114.0(5) . .
C19 C20 C21 122.7(5) . .
O12 C21 O11 123.5(6) . .
O12 C21 C20 118.3(6) . .
O11 C21 C20 118.2(5) . .
O13 C22 O14 125.5(5) . .
O13 C22 C23 118.4(5) . .
O14 C22 C23 116.0(5) . .
O13 C22 Ba1 58.0(3) . .
O14 C22 Ba1 69.3(3) . .
C23 C22 Ba1 164.4(4) . .
N4 C23 C24 123.0(5) . .
N4 C23 C22 114.9(5) . .
C24 C23 C22 122.0(5) . .
C23 C24 C25 117.5(6) . .
C23 C24 H24 121.2 . .
C25 C24 H24 121.2 . .
C26 C25 C24 120.1(6) . .
C26 C25 H25 119.9 . .
C24 C25 H25 119.9 . .
C25 C26 C27 118.1(6) . .
C25 C26 H26 120.9 . .
C27 C26 H26 120.9 . .
N4 C27 C26 122.5(5) . .
N4 C27 C28 115.3(5) . .
C26 C27 C28 122.2(5) . .
O16 C28 O15 125.9(6) . .
O16 C28 C27 118.6(5) . .
O15 C28 C27 115.5(5) . .
O18 C29 O17 125.5(7) . .
O18 C29 C30 118.1(6) . .
O17 C29 C30 116.5(6) . .
N5 C30 C31 121.7(7) . .
N5 C30 C29 114.7(6) . .
C31 C30 C29 123.5(6) . .
C30 C31 C32 119.9(7) . .
C30 C31 H31 120.0 . .
C32 C31 H31 120.0 . .
C31 C32 C33 118.6(7) . .
C31 C32 H32 120.7 . .
C33 C32 H32 120.7 . .
C34 C33 C32 118.9(7) . .
C34 C33 H33 120.6 . .
C32 C33 H33 120.6 . .
N5 C34 C33 122.7(6) . .
N5 C34 C35 113.4(6) . .
C33 C34 C35 123.9(6) . .
O20 C35 O19 125.7(7) . .
O20 C35 C34 117.9(6) . .
O19 C35 C34 116.4(6) . .

loop_
_geom_bond_atom_site_label_1
_geom_bond_atom_site_label_2
_geom_bond_distance
_geom_bond_site_symmetry_2
Pr1 O9 2.478(4) .
Pr1 O5 2.487(4) .
Pr1 O11 2.501(4) .
Pr1 O3 2.517(4) .
Pr1 O7 2.518(4) .
Pr1 O1 2.539(4) .
Pr1 N3 2.576(5) .
Pr1 N2 2.608(5) .
Pr1 N1 2.611(5) .
Pr2 O31 2.464(5) .
Pr2 O12 2.476(4) 2_566
Pr2 O17 2.488(4) .
Pr2 O19 2.507(5) .
Pr2 O15 2.512(4) .
Pr2 O14 2.553(4) .
Pr2 N4 2.557(5) .
Pr2 N5 2.583(5) .
Pr2 O32 2.641(5) .
Ba1 O29 2.739(6) .
Ba1 O30 2.783(5) .
Ba1 O2 2.796(4) .
Ba1 O27 2.838(5) .
Ba1 O13 2.850(4) .
Ba1 O22 2.862(5) .
Ba1 O26 2.918(5) .
Ba1 O21 2.920(4) .
Ba1 O28 3.002(6) .
Ba1 O14 3.094(4) .
Ba1 C22 3.305(6) .
Ba1 Ba2 4.3910(6) .
Ba2 O23 2.740(6) .
Ba2 O13 2.772(4) .
Ba2 O10 2.820(5) 2_567
Ba2 O6 2.842(4) .
Ba2 O22 2.843(4) .
Ba2 O25 2.846(4) 2_567
Ba2 O24 2.866(5) .
Ba2 O21 2.895(4) .
Ba2 O25 2.920(4) .
Ba2 C8 3.384(6) .
Ba2 Ba2 4.7235(8) 2_567
O1 C1 1.279(7) .
O2 C1 1.241(7) .
O3 C7 1.264(8) .
O4 C7 1.241(8) .
O5 C8 1.264(7) .
O6 C8 1.248(7) .
O7 C14 1.270(7) .
O8 C14 1.239(7) .
O9 C15 1.261(8) .
O10 C15 1.242(7) .
O10 Ba2 2.820(5) 2_567
O11 C21 1.268(8) .
O12 C21 1.258(7) .
O12 Pr2 2.476(4) 2_566
O13 C22 1.234(7) .
O14 C22 1.273(7) .
O15 C28 1.266(7) .
O16 C28 1.236(7) .
O17 C29 1.277(8) .
O18 C29 1.240(8) .
O19 C35 1.261(8) .
O20 C35 1.246(8) .
O21 H21A 0.9700 .
O21 H21B 0.9700 .
O22 H22A 0.9700 .
O22 H22B 0.9700 .
O25 Ba2 2.846(4) 2_567
N1 C2 1.337(7) .
N1 C6 1.346(8) .
N2 C9 1.315(7) .
N2 C13 1.342(7) .
N3 C16 1.339(8) .
N3 C20 1.343(7) .
N4 C27 1.334(7) .
N4 C23 1.335(7) .
N5 C30 1.348(8) .
N5 C34 1.348(8) .
C1 C2 1.510(8) .
C2 C3 1.387(8) .
C3 C4 1.393(9) .
C3 H3 0.9300 .
C4 C5 1.385(9) .
C4 H4 0.9300 .
C5 C6 1.367(9) .
C5 H5 0.9300 .
C6 C7 1.522(8) .
C8 C9 1.522(8) .
C9 C10 1.385(9) .
C10 C11 1.382(10) .
C10 H10 0.9300 .
C11 C12 1.372(10) .
C11 H11 0.9300 .
C12 C13 1.384(9) .
C12 H12 0.9300 .
C13 C14 1.510(9) .
C15 C16 1.511(8) .
C16 C17 1.391(9) .
C17 C18 1.378(10) .
C17 H17 0.9300 .
C18 C19 1.389(11) .
C18 H18 0.9300 .
C19 C20 1.382(9) .
C19 H19 0.9300 .
C20 C21 1.495(8) .
C22 C23 1.520(8) .
C23 C24 1.377(8) .
C24 C25 1.394(9) .
C24 H24 0.9300 .
C25 C26 1.373(9) .
C25 H25 0.9300 .
C26 C27 1.386(8) .
C26 H26 0.9300 .
C27 C28 1.512(8) .
C29 C30 1.495(10) .
C30 C31 1.377(10) .
C31 C32 1.380(12) .
C31 H31 0.9300 .
C32 C33 1.380(12) .
C32 H32 0.9300 .
C33 C34 1.379(10) .
C33 H33 0.9300 .
C34 C35 1.520(10) .

loop_
_geom_torsion_atom_site_label_1
_geom_torsion_atom_site_label_2
_geom_torsion_atom_site_label_3
_geom_torsion_atom_site_label_4
_geom_torsion
_geom_torsion_site_symmetry_1
_geom_torsion_site_symmetry_4
O29 Ba1 Ba2 O23 -168.4(2) . .
O30 Ba1 Ba2 O23 -60.0(3) . .
O2 Ba1 Ba2 O23 -103.90(17) . .
O27 Ba1 Ba2 O23 99.2(2) . .
O13 Ba1 Ba2 O23 -48.5(2) . .
O22 Ba1 Ba2 O23 58.4(2) . .
O26 Ba1 Ba2 O23 128.96(17) . .
O21 Ba1 Ba2 O23 -161.34(19) . .
O28 Ba1 Ba2 O23 32.52(17) . .
O14 Ba1 Ba2 O23 -30.14(16) . .
C22 Ba1 Ba2 O23 -40.58(17) . .
O29 Ba1 Ba2 O13 -119.9(2) . .
O30 Ba1 Ba2 O13 -11.5(3) . .
O2 Ba1 Ba2 O13 -55.40(18) . .
O27 Ba1 Ba2 O13 147.7(2) . .
O22 Ba1 Ba2 O13 106.9(2) . .
O26 Ba1 Ba2 O13 177.46(18) . .
O21 Ba1 Ba2 O13 -112.8(2) . .
O28 Ba1 Ba2 O13 81.02(19) . .
O14 Ba1 Ba2 O13 18.36(17) . .
C22 Ba1 Ba2 O13 7.91(19) . .
O29 Ba1 Ba2 O10 121.0(2) . 2_567
O30 Ba1 Ba2 O10 -130.6(3) . 2_567
O2 Ba1 Ba2 O10 -174.52(15) . 2_567
O27 Ba1 Ba2 O10 28.6(2) . 2_567
O13 Ba1 Ba2 O10 -119.11(19) . 2_567
O22 Ba1 Ba2 O10 -12.24(19) . 2_567
O26 Ba1 Ba2 O10 58.34(15) . 2_567
O21 Ba1 Ba2 O10 128.04(17) . 2_567
O28 Ba1 Ba2 O10 -38.09(16) . 2_567
O14 Ba1 Ba2 O10 -100.76(14) . 2_567
C22 Ba1 Ba2 O10 -111.20(16) . 2_567
O29 Ba1 Ba2 O6 -87.3(2) . .
O30 Ba1 Ba2 O6 21.2(3) . .
O2 Ba1 Ba2 O6 -22.73(16) . .
O27 Ba1 Ba2 O6 -179.6(2) . .
O13 Ba1 Ba2 O6 32.68(19) . .
O22 Ba1 Ba2 O6 139.55(19) . .
O26 Ba1 Ba2 O6 -149.87(15) . .
O21 Ba1 Ba2 O6 -80.17(17) . .
O28 Ba1 Ba2 O6 113.70(16) . .
O14 Ba1 Ba2 O6 51.03(14) . .
C22 Ba1 Ba2 O6 40.59(16) . .
O29 Ba1 Ba2 O22 133.2(2) . .
O30 Ba1 Ba2 O22 -118.4(3) . .
O2 Ba1 Ba2 O22 -162.28(18) . .
O27 Ba1 Ba2 O22 40.8(2) . .
O13 Ba1 Ba2 O22 -106.9(2) . .
O26 Ba1 Ba2 O22 70.58(18) . .
O21 Ba1 Ba2 O22 140.3(2) . .
O28 Ba1 Ba2 O22 -25.85(19) . .
O14 Ba1 Ba2 O22 -88.52(17) . .
C22 Ba1 Ba2 O22 -98.96(19) . .
O29 Ba1 Ba2 O25 -1.1(2) . 2_567
O30 Ba1 Ba2 O25 107.3(3) . 2_567
O2 Ba1 Ba2 O25 63.38(14) . 2_567
O27 Ba1 Ba2 O25 -93.5(2) . 2_567
O13 Ba1 Ba2 O25 118.78(18) . 2_567
O22 Ba1 Ba2 O25 -134.34(18) . 2_567
O26 Ba1 Ba2 O25 -63.76(13) . 2_567
O21 Ba1 Ba2 O25 5.94(16) . 2_567
O28 Ba1 Ba2 O25 -160.20(14) . 2_567
O14 Ba1 Ba2 O25 137.14(12) . 2_567
C22 Ba1 Ba2 O25 126.70(14) . 2_567
O29 Ba1 Ba2 O24 81.9(5) . .
O30 Ba1 Ba2 O24 -169.7(5) . .
O2 Ba1 Ba2 O24 146.4(5) . .
O27 Ba1 Ba2 O24 -10.5(5) . .
O13 Ba1 Ba2 O24 -158.2(5) . .
O22 Ba1 Ba2 O24 -51.3(5) . .
O26 Ba1 Ba2 O24 19.3(5) . .
O21 Ba1 Ba2 O24 89.0(5) . .
O28 Ba1 Ba2 O24 -77.1(5) . .
O14 Ba1 Ba2 O24 -139.8(5) . .
C22 Ba1 Ba2 O24 -150.3(5) . .
O29 Ba1 Ba2 O21 -7.1(2) . .
O30 Ba1 Ba2 O21 101.3(3) . .
O2 Ba1 Ba2 O21 57.44(16) . .
O27 Ba1 Ba2 O21 -99.5(2) . .
O13 Ba1 Ba2 O21 112.8(2) . .
O22 Ba1 Ba2 O21 -140.3(2) . .
O26 Ba1 Ba2 O21 -69.70(16) . .
O28 Ba1 Ba2 O21 -166.14(17) . .
O14 Ba1 Ba2 O21 131.20(15) . .
C22 Ba1 Ba2 O21 120.76(17) . .
O29 Ba1 Ba2 O25 58.4(2) . .
O30 Ba1 Ba2 O25 166.8(3) . .
O2 Ba1 Ba2 O25 122.89(13) . .
O27 Ba1 Ba2 O25 -34.0(2) . .
O13 Ba1 Ba2 O25 178.30(17) . .
O22 Ba1 Ba2 O25 -74.83(17) . .
O26 Ba1 Ba2 O25 -4.25(13) . .
O21 Ba1 Ba2 O25 65.45(15) . .
O28 Ba1 Ba2 O25 -100.68(13) . .
O14 Ba1 Ba2 O25 -163.35(12) . .
C22 Ba1 Ba2 O25 -173.79(14) . .
O29 Ba1 Ba2 C8 -68.6(2) . .
O30 Ba1 Ba2 C8 39.8(3) . .
O2 Ba1 Ba2 C8 -4.09(16) . .
O27 Ba1 Ba2 C8 -161.0(2) . .
O13 Ba1 Ba2 C8 51.31(19) . .
O22 Ba1 Ba2 C8 158.19(19) . .
O26 Ba1 Ba2 C8 -131.23(15) . .
O21 Ba1 Ba2 C8 -61.53(17) . .
O28 Ba1 Ba2 C8 132.33(16) . .
O14 Ba1 Ba2 C8 69.67(14) . .
C22 Ba1 Ba2 C8 59.23(16) . .
O29 Ba1 Ba2 Ba2 29.79(18) . 2_567
O30 Ba1 Ba2 Ba2 138.2(3) . 2_567
O2 Ba1 Ba2 Ba2 94.32(10) . 2_567
O27 Ba1 Ba2 Ba2 -62.59(19) . 2_567
O13 Ba1 Ba2 Ba2 149.73(15) . 2_567
O22 Ba1 Ba2 Ba2 -103.40(15) . 2_567
O26 Ba1 Ba2 Ba2 -32.82(10) . 2_567
O21 Ba1 Ba2 Ba2 36.88(13) . 2_567
O28 Ba1 Ba2 Ba2 -129.25(11) . 2_567
O14 Ba1 Ba2 Ba2 168.08(8) . 2_567
C22 Ba1 Ba2 Ba2 157.64(11) . 2_567
O9 Pr1 O1 C1 -148.3(4) . .
O5 Pr1 O1 C1 -71.0(4) . .
O11 Pr1 O1 C1 86.1(4) . .
O3 Pr1 O1 C1 15.2(5) . .
O7 Pr1 O1 C1 150.6(4) . .
N3 Pr1 O1 C1 147.8(4) . .
N2 Pr1 O1 C1 -90.1(5) . .
N1 Pr1 O1 C1 10.2(4) . .
O29 Ba1 O2 C1 109.8(7) . .
O30 Ba1 O2 C1 -168.9(7) . .
O27 Ba1 O2 C1 147.5(6) . .
O13 Ba1 O2 C1 -44.9(6) . .
O22 Ba1 O2 C1 -24.7(7) . .
O26 Ba1 O2 C1 57.8(7) . .
O21 Ba1 O2 C1 25.6(6) . .
O28 Ba1 O2 C1 -110.8(6) . .
O14 Ba1 O2 C1 -91.2(6) . .
C22 Ba1 O2 C1 -68.5(6) . .
Ba2 Ba1 O2 C1 -11.3(6) . .
O9 Pr1 O3 C7 140.9(5) . .
O5 Pr1 O3 C7 75.0(5) . .
O11 Pr1 O3 C7 -79.9(5) . .
O7 Pr1 O3 C7 -161.2(5) . .
O1 Pr1 O3 C7 -1.2(6) . .
N3 Pr1 O3 C7 -102.0(5) . .
N2 Pr1 O3 C7 134.9(5) . .
N1 Pr1 O3 C7 3.8(5) . .
O9 Pr1 O5 C8 -86.3(5) . .
O11 Pr1 O5 C8 132.7(5) . .
O3 Pr1 O5 C8 68.5(5) . .
O7 Pr1 O5 C8 -10.4(6) . .
O1 Pr1 O5 C8 -168.0(5) . .
N3 Pr1 O5 C8 -114.4(5) . .
N2 Pr1 O5 C8 -2.9(5) . .
N1 Pr1 O5 C8 128.6(5) . .
O23 Ba2 O6 C8 153.1(5) . .
O13 Ba2 O6 C8 74.8(4) . .
O10 Ba2 O6 C8 -156.7(4) 2_567 .
O22 Ba2 O6 C8 108.3(4) . .
O25 Ba2 O6 C8 -51.8(4) 2_567 .
O24 Ba2 O6 C8 -122.5(4) . .
O21 Ba2 O6 C8 10.4(4) . .
O25 Ba2 O6 C8 -62.0(5) . .
Ba1 Ba2 O6 C8 54.8(4) . .
Ba2 Ba2 O6 C8 -55.9(4) 2_567 .
O9 Pr1 O7 C14 80.7(5) . .
O5 Pr1 O7 C14 10.9(5) . .
O11 Pr1 O7 C14 -153.0(5) . .
O3 Pr1 O7 C14 -76.8(5) . .
O1 Pr1 O7 C14 139.9(4) . .
N3 Pr1 O7 C14 142.7(5) . .
N2 Pr1 O7 C14 3.4(4) . .
N1 Pr1 O7 C14 -96.9(5) . .
O5 Pr1 O9 C15 -151.1(5) . .
O11 Pr1 O9 C15 8.7(6) . .
O3 Pr1 O9 C15 138.7(5) . .
O7 Pr1 O9 C15 82.5(5) . .
O1 Pr1 O9 C15 -72.8(5) . .
N3 Pr1 O9 C15 5.4(5) . .
N2 Pr1 O9 C15 144.6(5) . .
N1 Pr1 O9 C15 -99.7(5) . .
O9 Pr1 O11 C21 -8.3(5) . .
O5 Pr1 O11 C21 124.1(5) . .
O3 Pr1 O11 C21 -167.2(5) . .
O7 Pr1 O11 C21 -86.4(5) . .
O1 Pr1 O11 C21 67.5(5) . .
N3 Pr1 O11 C21 -5.0(4) . .
N2 Pr1 O11 C21 -116.2(5) . .
N1 Pr1 O11 C21 128.1(5) . .
O23 Ba2 O13 C22 -7.3(8) . .
O10 Ba2 O13 C22 -62.9(8) 2_567 .
O6 Ba2 O13 C22 64.7(8) . .
O22 Ba2 O13 C22 -96.3(8) . .
O25 Ba2 O13 C22 136.0(7) 2_567 .
O24 Ba2 O13 C22 28.7(9) . .
O21 Ba2 O13 C22 177.5(8) . .
O25 Ba2 O13 C22 -142.3(7) . .
C8 Ba2 O13 C22 84.9(8) . .
Ba1 Ba2 O13 C22 -140.5(8) . .
Ba2 Ba2 O13 C22 -179.5(7) 2_567 .
O23 Ba2 O13 Ba1 133.24(19) . .
O10 Ba2 O13 Ba1 77.65(19) 2_567 .
O6 Ba2 O13 Ba1 -154.74(14) . .
O22 Ba2 O13 Ba1 44.21(14) . .
O25 Ba2 O13 Ba1 -83.44(17) 2_567 .
O24 Ba2 O13 Ba1 169.2(3) . .
O21 Ba2 O13 Ba1 -41.98(13) . .
O25 Ba2 O13 Ba1 -1.79(18) . .
C8 Ba2 O13 Ba1 -134.59(16) . .
Ba2 Ba2 O13 Ba1 -38.95(18) 2_567 .
O29 Ba1 O13 C22 -113.7(4) . .
O30 Ba1 O13 C22 -25.1(4) . .
O2 Ba1 O13 C22 -82.4(4) . .
O27 Ba1 O13 C22 71.6(6) . .
O22 Ba1 O13 C22 116.8(4) . .
O26 Ba1 O13 C22 158.6(3) . .
O21 Ba1 O13 C22 -156.6(4) . .
O28 Ba1 O13 C22 58.5(4) . .
O14 Ba1 O13 C22 7.8(3) . .
Ba2 Ba1 O13 C22 161.3(4) . .
O29 Ba1 O13 Ba2 85.1(3) . .
O30 Ba1 O13 Ba2 173.60(17) . .
O2 Ba1 O13 Ba2 116.27(18) . .
O27 Ba1 O13 Ba2 -89.7(4) . .
O22 Ba1 O13 Ba2 -44.46(14) . .
O26 Ba1 O13 Ba2 -2.67(19) . .
O21 Ba1 O13 Ba2 42.08(13) . .
O28 Ba1 O13 Ba2 -102.78(17) . .
O14 Ba1 O13 Ba2 -153.5(2) . .
C22 Ba1 O13 Ba2 -161.3(4) . .
O31 Pr2 O14 C22 150.4(5) . .
O12 Pr2 O14 C22 -74.1(4) 2_566 .
O17 Pr2 O14 C22 70.0(4) . .
O19 Pr2 O14 C22 -157.6(4) . .
O15 Pr2 O14 C22 -2.5(5) . .
N4 Pr2 O14 C22 -9.1(4) . .
N5 Pr2 O14 C22 95.6(4) . .
O32 Pr2 O14 C22 -136.2(5) . .
O31 Pr2 O14 Ba1 -35.7(3) . .
O12 Pr2 O14 Ba1 99.8(3) 2_566 .
O17 Pr2 O14 Ba1 -116.1(3) . .
O19 Pr2 O14 Ba1 16.3(5) . .
O15 Pr2 O14 Ba1 171.4(3) . .
N4 Pr2 O14 Ba1 164.8(4) . .
N5 Pr2 O14 Ba1 -90.5(4) . .
O32 Pr2 O14 Ba1 37.7(3) . .
O29 Ba1 O14 C22 95.2(4) . .
O30 Ba1 O14 C22 140.6(4) . .
O2 Ba1 O14 C22 65.5(3) . .
O27 Ba1 O14 C22 -164.3(3) . .
O13 Ba1 O14 C22 -7.5(3) . .
O22 Ba1 O14 C22 -63.9(3) . .
O26 Ba1 O14 C22 -63.1(4) . .
O21 Ba1 O14 C22 7.0(3) . .
O28 Ba1 O14 C22 -129.3(4) . .
Ba2 Ba1 O14 C22 -23.7(3) . .
O29 Ba1 O14 Pr2 -79.7(4) . .
O30 Ba1 O14 Pr2 -34.3(3) . .
O2 Ba1 O14 Pr2 -109.4(3) . .
O27 Ba1 O14 Pr2 20.8(4) . .
O13 Ba1 O14 Pr2 177.6(4) . .
O22 Ba1 O14 Pr2 121.2(3) . .
O26 Ba1 O14 Pr2 122.0(3) . .
O21 Ba1 O14 Pr2 -167.9(3) . .
O28 Ba1 O14 Pr2 55.8(3) . .
C22 Ba1 O14 Pr2 -174.9(6) . .
Ba2 Ba1 O14 Pr2 161.4(3) . .
O31 Pr2 O15 C28 -146.7(5) . .
O12 Pr2 O15 C28 60.4(4) 2_566 .
O17 Pr2 O15 C28 -96.7(4) . .
O19 Pr2 O15 C28 138.4(4) . .
O14 Pr2 O15 C28 -28.5(5) . .
N4 Pr2 O15 C28 -21.9(4) . .
N5 Pr2 O15 C28 -159.5(5) . .
O32 Pr2 O15 C28 72.7(5) . .
O31 Pr2 O17 C29 92.9(5) . .
O12 Pr2 O17 C29 -103.5(5) 2_566 .
O19 Pr2 O17 C29 15.8(6) . .
O15 Pr2 O17 C29 -64.4(5) . .
O14 Pr2 O17 C29 167.2(5) . .
N4 Pr2 O17 C29 -127.9(5) . .
N5 Pr2 O17 C29 7.8(5) . .
O32 Pr2 O17 C29 127.0(5) . .
O31 Pr2 O19 C35 -86.3(6) . .
O12 Pr2 O19 C35 134.6(6) 2_566 .
O17 Pr2 O19 C35 -14.5(7) . .
O15 Pr2 O19 C35 65.4(6) . .
O14 Pr2 O19 C35 -134.8(5) . .
N4 Pr2 O19 C35 95.2(6) . .
N5 Pr2 O19 C35 -6.5(6) . .
O32 Pr2 O19 C35 -155.8(6) . .
O23 Ba2 O21 Ba1 31.9(3) . .
O13 Ba2 O21 Ba1 40.02(12) . .
O10 Ba2 O21 Ba1 -71.0(2) 2_567 .
O6 Ba2 O21 Ba1 123.04(14) . .
O22 Ba2 O21 Ba1 -25.03(13) . .
O25 Ba2 O21 Ba1 -174.27(15) 2_567 .
O24 Ba2 O21 Ba1 -160.27(17) . .
O25 Ba2 O21 Ba1 -98.00(14) . .
C8 Ba2 O21 Ba1 126.73(14) . .
Ba2 Ba2 O21 Ba1 -137.22(13) 2_567 .
O29 Ba1 O21 Ba2 173.5(2) . .
O30 Ba1 O21 Ba2 -133.21(19) . .
O2 Ba1 O21 Ba2 -113.37(16) . .
O27 Ba1 O21 Ba2 120.37(17) . .
O13 Ba1 O21 Ba2 -39.22(12) . .
O22 Ba1 O21 Ba2 24.94(13) . .
O26 Ba1 O21 Ba2 95.47(15) . .
O28 Ba1 O21 Ba2 20.9(2) . .
O14 Ba1 O21 Ba2 -50.36(14) . .
C22 Ba1 O21 Ba2 -47.64(13) . .
O23 Ba2 O22 Ba1 -125.0(2) . .
O13 Ba2 O22 Ba1 -43.56(14) . .
O10 Ba2 O22 Ba1 167.26(19) 2_567 .
O6 Ba2 O22 Ba1 -82.4(3) . .
O25 Ba2 O22 Ba1 69.9(2) 2_567 .
O24 Ba2 O22 Ba1 166.21(16) . .
O21 Ba2 O22 Ba1 25.78(13) . .
O25 Ba2 O22 Ba1 91.25(15) . .
C8 Ba2 O22 Ba1 -41.2(3) . .
Ba2 Ba2 O22 Ba1 82.24(12) 2_567 .
O29 Ba1 O22 Ba2 -74.7(3) . .
O30 Ba1 O22 Ba2 127.5(2) . .
O2 Ba1 O22 Ba2 21.4(2) . .
O27 Ba1 O22 Ba2 -152.75(17) . .
O13 Ba1 O22 Ba2 42.67(13) . .
O26 Ba1 O22 Ba2 -95.31(16) . .
O21 Ba1 O22 Ba2 -25.63(13) . .
O28 Ba1 O22 Ba2 151.4(2) . .
O14 Ba1 O22 Ba2 84.22(14) . .
C22 Ba1 O22 Ba2 62.86(15) . .
O23 Ba2 O25 Ba2 139.2(3) . 2_567
O13 Ba2 O25 Ba2 -121.41(15) . 2_567
O10 Ba2 O25 Ba2 122.81(19) 2_567 2_567
O6 Ba2 O25 Ba2 10.4(3) . 2_567
O22 Ba2 O25 Ba2 -164.28(18) . 2_567
O25 Ba2 O25 Ba2 0.0 2_567 2_567
O24 Ba2 O25 Ba2 62.71(16) . 2_567
O21 Ba2 O25 Ba2 -79.95(15) . 2_567
C8 Ba2 O25 Ba2 -13.8(2) . 2_567
Ba1 Ba2 O25 Ba2 -122.59(13) . 2_567
O9 Pr1 N1 C2 23.4(5) . .
O5 Pr1 N1 C2 74.6(4) . .
O11 Pr1 N1 C2 -103.5(4) . .
O3 Pr1 N1 C2 177.7(5) . .
O7 Pr1 N1 C2 -159.9(4) . .
O1 Pr1 N1 C2 -7.0(4) . .
N3 Pr1 N1 C2 -55.3(4) . .
N2 Pr1 N1 C2 122.7(4) . .
O9 Pr1 N1 C6 -152.7(4) . .
O5 Pr1 N1 C6 -101.5(4) . .
O11 Pr1 N1 C6 80.4(4) . .
O3 Pr1 N1 C6 1.6(4) . .
O7 Pr1 N1 C6 23.9(5) . .
O1 Pr1 N1 C6 176.9(5) . .
N3 Pr1 N1 C6 128.6(4) . .
N2 Pr1 N1 C6 -53.5(4) . .
O9 Pr1 N2 C9 85.3(4) . .
O5 Pr1 N2 C9 5.7(4) . .
O11 Pr1 N2 C9 -148.0(4) . .
O3 Pr1 N2 C9 -97.4(5) . .
O7 Pr1 N2 C9 178.6(5) . .
O1 Pr1 N2 C9 26.7(5) . .
N3 Pr1 N2 C9 129.0(4) . .
N1 Pr1 N2 C9 -48.8(5) . .
O9 Pr1 N2 C13 -98.4(4) . .
O5 Pr1 N2 C13 -178.1(5) . .
O11 Pr1 N2 C13 28.3(5) . .
O3 Pr1 N2 C13 78.8(4) . .
O7 Pr1 N2 C13 -5.1(4) . .
O1 Pr1 N2 C13 -157.0(4) . .
N3 Pr1 N2 C13 -54.7(5) . .
N1 Pr1 N2 C13 127.4(4) . .
O9 Pr1 N3 C16 -2.4(4) . .
O5 Pr1 N3 C16 28.6(5) . .
O11 Pr1 N3 C16 -179.3(5) . .
O3 Pr1 N3 C16 -155.3(4) . .
O7 Pr1 N3 C16 -95.8(4) . .
O1 Pr1 N3 C16 82.8(4) . .
N2 Pr1 N3 C16 -52.1(5) . .
N1 Pr1 N3 C16 125.7(4) . .
O9 Pr1 N3 C20 -179.8(5) . .
O5 Pr1 N3 C20 -148.8(4) . .
O11 Pr1 N3 C20 3.2(4) . .
O3 Pr1 N3 C20 27.3(5) . .
O7 Pr1 N3 C20 86.8(4) . .
O1 Pr1 N3 C20 -94.6(4) . .
N2 Pr1 N3 C20 130.4(4) . .
N1 Pr1 N3 C20 -51.7(5) . .
O31 Pr2 N4 C27 159.8(4) . .
O12 Pr2 N4 C27 -62.1(4) 2_566 .
O17 Pr2 N4 C27 103.6(4) . .
O19 Pr2 N4 C27 -22.1(5) . .
O15 Pr2 N4 C27 11.6(4) . .
O14 Pr2 N4 C27 -174.4(4) . .
N5 Pr2 N4 C27 58.6(4) . .
O32 Pr2 N4 C27 -119.3(4) . .
O31 Pr2 N4 C23 -22.0(5) . .
O12 Pr2 N4 C23 116.0(4) 2_566 .
O17 Pr2 N4 C23 -78.3(4) . .
O19 Pr2 N4 C23 156.1(4) . .
O15 Pr2 N4 C23 -170.2(4) . .
O14 Pr2 N4 C23 3.7(4) . .
N5 Pr2 N4 C23 -123.3(4) . .
O32 Pr2 N4 C23 58.9(4) . .
O31 Pr2 N5 C30 -89.7(5) . .
O12 Pr2 N5 C30 130.3(4) 2_566 .
O17 Pr2 N5 C30 -9.3(4) . .
O19 Pr2 N5 C30 178.1(5) . .
O15 Pr2 N5 C30 84.0(5) . .
O14 Pr2 N5 C30 -37.5(5) . .
N4 Pr2 N5 C30 40.7(5) . .
O32 Pr2 N5 C30 -141.9(4) . .
O31 Pr2 N5 C34 101.4(5) . .
O12 Pr2 N5 C34 -38.6(5) 2_566 .
O17 Pr2 N5 C34 -178.3(5) . .
O19 Pr2 N5 C34 9.2(5) . .
O15 Pr2 N5 C34 -84.9(5) . .
O14 Pr2 N5 C34 153.6(4) . .
N4 Pr2 N5 C34 -128.2(5) . .
O32 Pr2 N5 C34 49.2(5) . .
Ba1 O2 C1 O1 -61.3(9) . .
Ba1 O2 C1 C2 119.0(6) . .
Pr1 O1 C1 O2 168.5(4) . .
Pr1 O1 C1 C2 -11.8(6) . .
C6 N1 C2 C3 1.6(8) . .
Pr1 N1 C2 C3 -174.5(4) . .
C6 N1 C2 C1 -179.2(5) . .
Pr1 N1 C2 C1 4.6(6) . .
O2 C1 C2 N1 -176.1(5) . .
O1 C1 C2 N1 4.2(7) . .
O2 C1 C2 C3 3.0(8) . .
O1 C1 C2 C3 -176.7(5) . .
N1 C2 C3 C4 -1.2(9) . .
C1 C2 C3 C4 179.7(5) . .
C2 C3 C4 C5 0.0(9) . .
C3 C4 C5 C6 0.8(10) . .
C2 N1 C6 C5 -0.8(9) . .
Pr1 N1 C6 C5 175.4(5) . .
C2 N1 C6 C7 178.2(5) . .
Pr1 N1 C6 C7 -5.6(7) . .
C4 C5 C6 N1 -0.4(10) . .
C4 C5 C6 C7 -179.3(6) . .
Pr1 O3 C7 O4 172.6(6) . .
Pr1 O3 C7 C6 -8.0(8) . .
N1 C6 C7 O4 -171.9(6) . .
C5 C6 C7 O4 7.1(10) . .
N1 C6 C7 O3 8.6(8) . .
C5 C6 C7 O3 -172.4(6) . .
Ba2 O6 C8 O5 -37.3(7) . .
Ba2 O6 C8 C9 138.9(5) . .
Pr1 O5 C8 O6 176.7(5) . .
Pr1 O5 C8 C9 0.4(8) . .
Pr1 O5 C8 Ba2 146.5(4) . .
O23 Ba2 C8 O6 -25.7(4) . .
O13 Ba2 C8 O6 -105.3(4) . .
O10 Ba2 C8 O6 31.1(5) 2_567 .
O22 Ba2 C8 O6 -107.4(4) . .
O25 Ba2 C8 O6 120.8(4) 2_567 .
O24 Ba2 C8 O6 51.7(4) . .
O21 Ba2 C8 O6 -170.4(4) . .
O25 Ba2 C8 O6 135.6(4) . .
Ba1 Ba2 C8 O6 -135.0(4) . .
Ba2 Ba2 C8 O6 127.8(4) 2_567 .
O23 Ba2 C8 O5 123.6(4) . .
O13 Ba2 C8 O5 43.9(3) . .
O10 Ba2 C8 O5 -179.6(3) 2_567 .
O6 Ba2 C8 O5 149.3(6) . .
O22 Ba2 C8 O5 41.9(5) . .
O25 Ba2 C8 O5 -89.9(4) 2_567 .
O24 Ba2 C8 O5 -159.0(4) . .
O21 Ba2 C8 O5 -21.1(4) . .
O25 Ba2 C8 O5 -75.1(4) . .
Ba1 Ba2 C8 O5 14.3(4) . .
Ba2 Ba2 C8 O5 -82.9(3) 2_567 .
O23 Ba2 C8 C9 -117.1(7) . .
O13 Ba2 C8 C9 163.3(7) . .
O10 Ba2 C8 C9 -60.3(8) 2_567 .
O6 Ba2 C8 C9 -91.4(8) . .
O22 Ba2 C8 C9 161.2(6) . .
O25 Ba2 C8 C9 29.4(6) 2_567 .
O24 Ba2 C8 C9 -39.7(7) . .
O21 Ba2 C8 C9 98.2(7) . .
O25 Ba2 C8 C9 44.2(7) . .
Ba1 Ba2 C8 C9 133.6(6) . .
Ba2 Ba2 C8 C9 36.4(7) 2_567 .
C13 N2 C9 C10 -2.5(9) . .
Pr1 N2 C9 C10 173.8(5) . .
C13 N2 C9 C8 176.1(5) . .
Pr1 N2 C9 C8 -7.6(7) . .
O6 C8 C9 N2 -171.6(6) . .
O5 C8 C9 N2 4.9(8) . .
Ba2 C8 C9 N2 -103.0(7) . .
O6 C8 C9 C10 7.0(10) . .
O5 C8 C9 C10 -176.5(6) . .
Ba2 C8 C9 C10 75.6(9) . .
N2 C9 C10 C11 0.8(11) . .
C8 C9 C10 C11 -177.7(7) . .
C9 C10 C11 C12 1.9(12) . .
C10 C11 C12 C13 -2.9(12) . .
C9 N2 C13 C12 1.5(9) . .
Pr1 N2 C13 C12 -174.8(5) . .
C9 N2 C13 C14 -177.3(5) . .
Pr1 N2 C13 C14 6.4(7) . .
C11 C12 C13 N2 1.2(11) . .
C11 C12 C13 C14 179.9(7) . .
Pr1 O7 C14 O8 178.8(5) . .
Pr1 O7 C14 C13 -1.5(7) . .
N2 C13 C14 O8 176.3(5) . .
C12 C13 C14 O8 -2.4(9) . .
N2 C13 C14 O7 -3.4(8) . .
C12 C13 C14 O7 177.9(6) . .
Ba2 O10 C15 O9 -23.2(11) 2_567 .
Ba2 O10 C15 C16 156.4(5) 2_567 .
Pr1 O9 C15 O10 172.3(5) . .
Pr1 O9 C15 C16 -7.3(8) . .
C20 N3 C16 C17 0.1(9) . .
Pr1 N3 C16 C17 -177.4(5) . .
C20 N3 C16 C15 177.7(5) . .
Pr1 N3 C16 C15 0.2(7) . .
O10 C15 C16 N3 -175.5(6) . .
O9 C15 C16 N3 4.2(8) . .
O10 C15 C16 C17 2.1(10) . .
O9 C15 C16 C17 -178.2(6) . .
N3 C16 C17 C18 -0.4(11) . .
C15 C16 C17 C18 -177.8(7) . .
C16 C17 C18 C19 0.6(12) . .
C17 C18 C19 C20 -0.5(12) . .
C16 N3 C20 C19 0.1(9) . .
Pr1 N3 C20 C19 177.6(5) . .
C16 N3 C20 C21 -179.3(5) . .
Pr1 N3 C20 C21 -1.8(7) . .
C18 C19 C20 N3 0.1(11) . .
C18 C19 C20 C21 179.4(7) . .
Pr2 O12 C21 O11 -50.5(12) 2_566 .
Pr2 O12 C21 C20 131.2(7) 2_566 .
Pr1 O11 C21 O12 -172.1(4) . .
Pr1 O11 C21 C20 6.2(7) . .
N3 C20 C21 O12 175.7(5) . .
C19 C20 C21 O12 -3.7(9) . .
N3 C20 C21 O11 -2.7(8) . .
C19 C20 C21 O11 178.0(6) . .
Ba2 O13 C22 O14 124.5(7) . .
Ba1 O13 C22 O14 -16.4(6) . .
Ba2 O13 C22 C23 -56.7(10) . .
Ba1 O13 C22 C23 162.4(4) . .
Ba2 O13 C22 Ba1 140.9(8) . .
Pr2 O14 C22 O13 -168.4(4) . .
Ba1 O14 C22 O13 14.8(6) . .
Pr2 O14 C22 C23 12.8(6) . .
Ba1 O14 C22 C23 -164.0(4) . .
Pr2 O14 C22 Ba1 176.8(4) . .
O29 Ba1 C22 O13 85.5(4) . .
O30 Ba1 C22 O13 156.7(4) . .
O2 Ba1 C22 O13 87.8(4) . .
O27 Ba1 C22 O13 -142.4(4) . .
O22 Ba1 C22 O13 -54.8(4) . .
O26 Ba1 C22 O13 -27.2(4) . .
O21 Ba1 C22 O13 21.0(4) . .
O28 Ba1 C22 O13 -120.3(4) . .
O14 Ba1 C22 O13 -165.8(6) . .
Ba2 Ba1 C22 O13 -13.4(3) . .
O29 Ba1 C22 O14 -108.7(4) . .
O30 Ba1 C22 O14 -37.5(3) . .
O2 Ba1 C22 O14 -106.4(3) . .
O27 Ba1 C22 O14 23.4(4) . .
O13 Ba1 C22 O14 165.8(6) . .
O22 Ba1 C22 O14 111.0(3) . .
O26 Ba1 C22 O14 138.6(3) . .
O21 Ba1 C22 O14 -173.2(3) . .
O28 Ba1 C22 O14 45.5(3) . .
Ba2 Ba1 C22 O14 152.4(3) . .
O29 Ba1 C22 C23 4.4(14) . .
O30 Ba1 C22 C23 75.5(13) . .
O2 Ba1 C22 C23 6.6(13) . .
O27 Ba1 C22 C23 136.4(13) . .
O13 Ba1 C22 C23 -81.1(14) . .
O22 Ba1 C22 C23 -136.0(14) . .
O26 Ba1 C22 C23 -108.3(13) . .
O21 Ba1 C22 C23 -60.1(13) . .
O28 Ba1 C22 C23 158.6(14) . .
O14 Ba1 C22 C23 113.1(14) . .
Ba2 Ba1 C22 C23 -94.5(13) . .
C27 N4 C23 C24 -0.8(8) . .
Pr2 N4 C23 C24 -179.0(4) . .
C27 N4 C23 C22 178.7(5) . .
Pr2 N4 C23 C22 0.5(6) . .
O13 C22 C23 N4 172.7(5) . .
O14 C22 C23 N4 -8.4(7) . .
Ba1 C22 C23 N4 -115.1(13) . .
O13 C22 C23 C24 -7.8(8) . .
O14 C22 C23 C24 171.1(5) . .
Ba1 C22 C23 C24 64.4(15) . .
N4 C23 C24 C25 1.6(9) . .
C22 C23 C24 C25 -177.8(5) . .
C23 C24 C25 C26 -1.5(9) . .
C24 C25 C26 C27 0.6(9) . .
C23 N4 C27 C26 -0.1(8) . .
Pr2 N4 C27 C26 178.1(4) . .
C23 N4 C27 C28 178.5(5) . .
Pr2 N4 C27 C28 -3.3(6) . .
C25 C26 C27 N4 0.2(9) . .
C25 C26 C27 C28 -178.3(6) . .
Pr2 O15 C28 O16 -151.8(5) . .
Pr2 O15 C28 C27 28.8(6) . .
N4 C27 C28 O16 164.3(5) . .
C26 C27 C28 O16 -17.0(9) . .
N4 C27 C28 O15 -16.2(7) . .
C26 C27 C28 O15 162.5(5) . .
Pr2 O17 C29 O18 173.9(5) . .
Pr2 O17 C29 C30 -5.7(8) . .
C34 N5 C30 C31 1.4(9) . .
Pr2 N5 C30 C31 -167.9(5) . .
C34 N5 C30 C29 179.7(6) . .
Pr2 N5 C30 C29 10.5(7) . .
O18 C29 C30 N5 176.8(6) . .
O17 C29 C30 N5 -3.6(8) . .
O18 C29 C30 C31 -4.8(10) . .
O17 C29 C30 C31 174.8(6) . .
N5 C30 C31 C32 -0.4(11) . .
C29 C30 C31 C32 -178.6(7) . .
C30 C31 C32 C33 -0.9(12) . .
C31 C32 C33 C34 1.1(12) . .
C30 N5 C34 C33 -1.1(10) . .
Pr2 N5 C34 C33 168.0(6) . .
C30 N5 C34 C35 179.8(6) . .
Pr2 N5 C34 C35 -11.1(7) . .
C32 C33 C34 N5 -0.1(12) . .
C32 C33 C34 C35 178.9(7) . .
Pr2 O19 C35 O20 -178.7(6) . .
Pr2 O19 C35 C34 3.5(9) . .
N5 C34 C35 O20 -172.8(7) . .
C33 C34 C35 O20 8.1(11) . .
N5 C34 C35 O19 5.2(9) . .
C33 C34 C35 O19 -173.9(7) . .
